data_4103921
loop_
_publ_author_name
'Takashi Hirano'
'Yosuke Hasumi'
'Kazuhiro Ohtsuka'
'Shojiro Maki'
'Haruki Niwa'
'Minoru Yamaji'
'Daisuke Hashizume'

_publ_section_title
;
 Spectroscopic Studies of the Light-Color Modulation Mechanism of Firefly
 (Beetle) Bioluminescence
;
_journal_name_full 'Journal of the American Chemical Society'
_journal_page_first 2385
_journal_page_last 2396
_journal_paper_doi 10.1021/ja808836b
_journal_volume 131
_journal_year 2009
_chemical_formula_moiety 'C12 H10 N2 O2 S2'
_chemical_formula_sum 'C12 H10 N2 O2 S2'
_chemical_formula_weight 278.34
_chemical_melting_point 553(2)
_chemical_name_systematic
; 
 ? 
;
_space_group_IT_number 61
_symmetry_cell_setting orthorhombic
_symmetry_space_group_name_Hall '-P 2ac 2ab'
_symmetry_space_group_name_H-M 'P b c a'
_atom_sites_solution_hydrogens difmap
_atom_sites_solution_primary direct
_atom_sites_solution_secondary difmap
_audit_creation_method SHELXL-97
_cell_angle_alpha 90
_cell_angle_beta 90
_cell_angle_gamma 90
_cell_formula_units_Z 8
_cell_length_a 11.2443(2)
_cell_length_b 10.0849(2)
_cell_length_c 21.2607(4)
_cell_measurement_reflns_used 67455
_cell_measurement_temperature 90
_cell_measurement_theta_max 31.02
_cell_measurement_theta_min 1.92
_cell_volume 2410.91(8)
_computing_cell_refinement HKL2000
_computing_data_collection 'CrystalClear (Rigaku/MSC Inc., 2005)'
_computing_data_reduction HKL2000
_computing_molecular_graphics 'ORTEP-3 for Windows'
_computing_publication_material 'SHELXL-97 (Sheldrick, 1997)'
_computing_structure_refinement 'SHELXL-97 (Sheldrick, 1997)'
_computing_structure_solution SIR-2004
_diffrn_ambient_temperature 90
_diffrn_detector_area_resol_mean 28.5714
_diffrn_measured_fraction_theta_full 1.000
_diffrn_measured_fraction_theta_max 1.000
_diffrn_measurement_device_type 'Rigaku AFC-8 with Saturn70 CCD'
_diffrn_measurement_method \w-scan
_diffrn_radiation_monochromator confocal
_diffrn_radiation_source 'fine-focus rotating anode'
_diffrn_radiation_type MoK\a
_diffrn_radiation_wavelength 0.71073
_diffrn_reflns_av_R_equivalents 0.0580
_diffrn_reflns_av_sigmaI/netI 0.0263
_diffrn_reflns_limit_h_max 16
_diffrn_reflns_limit_h_min -15
_diffrn_reflns_limit_k_max 14
_diffrn_reflns_limit_k_min -14
_diffrn_reflns_limit_l_max 30
_diffrn_reflns_limit_l_min -30
_diffrn_reflns_number 62676
_diffrn_reflns_theta_full 31.02
_diffrn_reflns_theta_max 31.02
_diffrn_reflns_theta_min 1.92
_diffrn_standards_number 0
_exptl_absorpt_coefficient_mu 0.435
_exptl_absorpt_correction_type none
_exptl_absorpt_process_details
;
Absorption corrections were not applied.
;
_exptl_crystal_colour 'pale yellow'
_exptl_crystal_density_diffrn 1.534
_exptl_crystal_density_method 'not measured'
_exptl_crystal_description Block
_exptl_crystal_F_000 1152
_exptl_crystal_size_max 0.07
_exptl_crystal_size_mid 0.03
_exptl_crystal_size_min 0.02
_refine_diff_density_max 0.409
_refine_diff_density_min -0.281
_refine_diff_density_rms 0.060
_refine_ls_extinction_method none
_refine_ls_goodness_of_fit_ref 1.006
_refine_ls_hydrogen_treatment refall
_refine_ls_matrix_type full
_refine_ls_number_parameters 203
_refine_ls_number_reflns 3848
_refine_ls_number_restraints 0
_refine_ls_restrained_S_all 1.006
_refine_ls_R_factor_all 0.0458
_refine_ls_R_factor_gt 0.0317
_refine_ls_shift/su_max 0.001
_refine_ls_shift/su_mean 0.000
_refine_ls_structure_factor_coef Fsqd
_refine_ls_weighting_details 'calc w=1/[\s^2^(Fo^2^)+(0.0389P)^2^+1.2390P] where P=(Fo^2^+2Fc^2^)/3'
_refine_ls_weighting_scheme calc
_refine_ls_wR_factor_gt 0.0753
_refine_ls_wR_factor_ref 0.0812
_reflns_number_gt 3079
_reflns_number_total 3848
_reflns_threshold_expression I>2\s(I)
_cod_data_source_file ja808836b_si_002.cif
_cod_data_source_block 1-OH
_cod_database_code 4103921

loop_
_symmetry_equiv_pos_as_xyz
'x, y, z'
'-x+1/2, y+1/2, z'
'x, -y+1/2, z+1/2'
'-x+1/2, -y, z+1/2'
'-x, -y, -z'
'x-1/2, -y-1/2, -z'
'-x, y-1/2, -z-1/2'
'x-1/2, y, -z-1/2'

loop_
_atom_site_label
_atom_site_type_symbol
_atom_site_fract_x
_atom_site_fract_y
_atom_site_fract_z
_atom_site_U_iso_or_equiv
_atom_site_adp_type
_atom_site_occupancy
_atom_site_symmetry_multiplicity
_atom_site_calc_flag
S1 S 0.09265(3) 0.41682(3) 0.119832(15) 0.01670(8) Uani 1 1 d
S2 S 0.41286(3) 0.53809(3) 0.222943(15) 0.01539(8) Uani 1 1 d
O1 O 0.33299(9) 0.21112(11) 0.03660(5) 0.0259(2) Uani 1 1 d
O2 O 0.42519(9) 0.90335(10) 0.39640(4) 0.01705(19) Uani 1 1 d
H2 H 0.4956(18) 0.8893(19) 0.3936(9) 0.031(5) Uiso 1 1 d
N1 N 0.32208(10) 0.36549(11) 0.11583(5) 0.0167(2) Uani 1 1 d
N2 N 0.18508(10) 0.58910(11) 0.22627(5) 0.0160(2) Uani 1 1 d
C1 C 0.23877(11) 0.43108(12) 0.14522(6) 0.0145(2) Uani 1 1 d
C2 C 0.27356(12) 0.28791(13) 0.06712(6) 0.0171(2) Uani 1 1 d
C3 C 0.14095(11) 0.31145(12) 0.05431(6) 0.0151(2) Uani 1 1 d
C4 C 0.26587(11) 0.51823(12) 0.19756(6) 0.0149(2) Uani 1 1 d
C5 C 0.23799(11) 0.66745(13) 0.27130(6) 0.0148(2) Uani 1 1 d
C6 C 0.17839(11) 0.75899(14) 0.31013(6) 0.0179(2) Uani 1 1 d
H6 H 0.0928(15) 0.7661(16) 0.3069(8) 0.019(4) Uiso 1 1 d
C7 C 0.24367(12) 0.83566(13) 0.35108(6) 0.0176(2) Uani 1 1 d
H7 H 0.2041(13) 0.9001(15) 0.3779(7) 0.011(4) Uiso 1 1 d
C8 C 0.36857(11) 0.82217(12) 0.35480(6) 0.0145(2) Uani 1 1 d
C9 C 0.42960(11) 0.73028(13) 0.31827(6) 0.0148(2) Uani 1 1 d
H9 H 0.5128(16) 0.7187(18) 0.3210(8) 0.026(5) Uiso 1 1 d
C10 C 0.36290(11) 0.65456(12) 0.27644(6) 0.0136(2) Uani 1 1 d
C11 C 0.13092(14) 0.38605(14) -0.00852(6) 0.0197(3) Uani 1 1 d
H11A H 0.1708(15) 0.4700(19) -0.0062(9) 0.027(5) Uiso 1 1 d
H11B H 0.0604(14) 0.3962(15) -0.0228(7) 0.007(3) Uiso 1 1 d
H11C H 0.1734(16) 0.3366(19) -0.0397(9) 0.030(5) Uiso 1 1 d
C12 C 0.07186(13) 0.18111(14) 0.05291(7) 0.0210(3) Uani 1 1 d
H12A H 0.0792(15) 0.1352(18) 0.0931(8) 0.023(4) Uiso 1 1 d
H12B H 0.1039(15) 0.1245(17) 0.0197(8) 0.024(4) Uiso 1 1 d
H12C H -0.0139(17) 0.1992(19) 0.0445(9) 0.032(5) Uiso 1 1 d

loop_
_atom_site_aniso_label
_atom_site_aniso_U_11
_atom_site_aniso_U_22
_atom_site_aniso_U_33
_atom_site_aniso_U_23
_atom_site_aniso_U_13
_atom_site_aniso_U_12
S1 0.01168(14) 0.02152(16) 0.01689(15) -0.00357(11) -0.00083(11) 0.00016(12)
S2 0.01154(14) 0.01799(15) 0.01664(14) -0.00348(11) -0.00037(11) 0.00115(11)
O1 0.0220(5) 0.0251(5) 0.0306(5) -0.0107(4) -0.0012(4) 0.0052(4)
O2 0.0129(4) 0.0211(5) 0.0171(4) -0.0039(3) -0.0010(3) -0.0033(4)
N1 0.0138(5) 0.0176(5) 0.0189(5) -0.0026(4) -0.0025(4) 0.0016(4)
N2 0.0131(5) 0.0189(5) 0.0160(5) -0.0014(4) -0.0006(4) 0.0000(4)
C1 0.0132(5) 0.0152(5) 0.0151(5) 0.0020(4) -0.0015(4) -0.0008(4)
C2 0.0168(6) 0.0159(5) 0.0186(6) -0.0016(5) -0.0009(5) 0.0006(5)
C3 0.0146(6) 0.0154(5) 0.0153(5) -0.0021(4) -0.0012(4) 0.0002(4)
C4 0.0124(5) 0.0171(6) 0.0151(5) -0.0005(4) -0.0019(4) -0.0004(4)
C5 0.0123(5) 0.0172(5) 0.0149(5) 0.0000(4) -0.0010(4) -0.0003(4)
C6 0.0121(5) 0.0222(6) 0.0193(6) -0.0023(5) -0.0007(5) 0.0017(5)
C7 0.0151(6) 0.0203(6) 0.0175(6) -0.0027(5) 0.0018(5) 0.0016(5)
C8 0.0154(5) 0.0153(5) 0.0126(5) 0.0006(4) -0.0013(4) -0.0020(5)
C9 0.0122(5) 0.0171(6) 0.0153(5) 0.0005(4) -0.0005(4) -0.0010(4)
C10 0.0120(5) 0.0150(5) 0.0138(5) 0.0006(4) 0.0012(4) 0.0006(4)
C11 0.0260(7) 0.0161(6) 0.0170(6) -0.0007(5) 0.0006(5) -0.0002(5)
C12 0.0238(7) 0.0178(6) 0.0213(6) 0.0007(5) -0.0025(5) -0.0055(5)

loop_
_atom_type_symbol
_atom_type_description
_atom_type_scat_dispersion_real
_atom_type_scat_dispersion_imag
_atom_type_scat_source
C C 0.0033 0.0016 'International Tables Vol C Tables 4.2.6.8 and 6.1.1.4'
H H 0.0000 0.0000 'International Tables Vol C Tables 4.2.6.8 and 6.1.1.4'
N N 0.0061 0.0033 'International Tables Vol C Tables 4.2.6.8 and 6.1.1.4'
O O 0.0106 0.0060 'International Tables Vol C Tables 4.2.6.8 and 6.1.1.4'
S S 0.1246 0.1234 'International Tables Vol C Tables 4.2.6.8 and 6.1.1.4'

loop_
_geom_angle_atom_site_label_1
_geom_angle_atom_site_label_2
_geom_angle_atom_site_label_3
_geom_angle
C1 S1 C3 90.22(6)
C10 S2 C4 88.50(6)
C8 O2 H2 107.8(14)
C1 N1 C2 110.82(11)
C4 N2 C5 109.77(11)
N1 C1 C4 121.56(11)
N1 C1 S1 119.23(10)
C4 C1 S1 119.19(9)
O1 C2 N1 122.39(12)
O1 C2 C3 122.68(12)
N1 C2 C3 114.91(11)
C12 C3 C2 111.39(11)
C12 C3 C11 111.52(11)
C2 C3 C11 107.54(11)
C12 C3 S1 111.28(9)
C2 C3 S1 104.04(8)
C11 C3 S1 110.78(9)
N2 C4 C1 122.93(11)
N2 C4 S2 116.73(9)
C1 C4 S2 120.29(9)
N2 C5 C6 125.33(11)
N2 C5 C10 115.47(11)
C6 C5 C10 119.17(11)
C7 C6 C5 119.03(12)
C7 C6 H6 122.2(10)
C5 C6 H6 118.7(10)
C6 C7 C8 120.75(12)
C6 C7 H7 120.2(9)
C8 C7 H7 119.1(9)
O2 C8 C9 122.16(11)
O2 C8 C7 116.28(11)
C9 C8 C7 121.56(11)
C8 C9 C10 117.18(11)
C8 C9 H9 122.5(11)
C10 C9 H9 120.4(11)
C9 C10 C5 122.28(11)
C9 C10 S2 128.18(10)
C5 C10 S2 109.52(9)
C3 C11 H11A 110.7(11)
C3 C11 H11B 115.7(10)
H11A C11 H11B 110.3(15)
C3 C11 H11C 108.1(11)
H11A C11 H11C 105.2(15)
H11B C11 H11C 106.3(14)
C3 C12 H12A 110.4(10)
C3 C12 H12B 109.2(10)
H12A C12 H12B 108.9(15)
C3 C12 H12C 109.8(11)
H12A C12 H12C 109.0(14)
H12B C12 H12C 109.5(15)

loop_
_geom_bond_atom_site_label_1
_geom_bond_atom_site_label_2
_geom_bond_distance
S1 C1 1.7353(13)
S1 C3 1.8342(13)
S2 C10 1.7287(12)
S2 C4 1.7501(12)
O1 C2 1.2113(16)
O2 C8 1.3630(15)
O2 H2 0.81(2)
N1 C1 1.3059(16)
N1 C2 1.4078(16)
N2 C4 1.3071(16)
N2 C5 1.3766(16)
C1 C4 1.4504(17)
C2 C3 1.5343(18)
C3 C12 1.5272(18)
C3 C11 1.5374(18)
C5 C6 1.4081(18)
C5 C10 1.4148(17)
C6 C7 1.3766(18)
C6 H6 0.967(16)
C7 C8 1.4132(18)
C7 H7 0.972(15)
C8 C9 1.3904(18)
C9 C10 1.3916(17)
C9 H9 0.945(18)
C11 H11A 0.959(18)
C11 H11B 0.855(16)
C11 H11C 0.958(19)
C12 H12A 0.974(18)
C12 H12B 0.977(18)
C12 H12C 0.998(19)

loop_
_geom_hbond_atom_site_label_D
_geom_hbond_atom_site_label_H
_geom_hbond_atom_site_label_A
_geom_hbond_distance_DH
_geom_hbond_distance_HA
_geom_hbond_distance_DA
_geom_hbond_angle_DHA
_geom_hbond_site_symmetry_A
O2 H2 N1 0.81(2) 2.07(2) 2.8792(14) 176(2) 7_666

loop_
_geom_torsion_atom_site_label_1
_geom_torsion_atom_site_label_2
_geom_torsion_atom_site_label_3
_geom_torsion_atom_site_label_4
_geom_torsion
C2 N1 C1 C4 179.85(11)
C2 N1 C1 S1 -1.74(15)
C3 S1 C1 N1 -3.46(11)
C3 S1 C1 C4 174.98(10)
C1 N1 C2 O1 -174.31(13)
C1 N1 C2 C3 7.60(16)
O1 C2 C3 C12 52.50(17)
N1 C2 C3 C12 -129.42(12)
O1 C2 C3 C11 -69.97(16)
N1 C2 C3 C11 108.11(12)
O1 C2 C3 S1 172.48(12)
N1 C2 C3 S1 -9.44(13)
C1 S1 C3 C12 126.76(10)
C1 S1 C3 C2 6.71(9)
C1 S1 C3 C11 -108.57(10)
C5 N2 C4 C1 -176.47(11)
C5 N2 C4 S2 0.77(14)
N1 C1 C4 N2 177.22(12)
S1 C1 C4 N2 -1.18(17)
N1 C1 C4 S2 0.08(17)
S1 C1 C4 S2 -178.32(7)
C10 S2 C4 N2 -1.00(11)
C10 S2 C4 C1 176.31(11)
C4 N2 C5 C6 178.26(13)
C4 N2 C5 C10 -0.04(16)
N2 C5 C6 C7 -176.79(13)
C10 C5 C6 C7 1.45(19)
C5 C6 C7 C8 -0.7(2)
C6 C7 C8 O2 179.46(12)
C6 C7 C8 C9 -1.0(2)
O2 C8 C9 C10 -178.69(11)
C7 C8 C9 C10 1.81(18)
C8 C9 C10 C5 -1.00(18)
C8 C9 C10 S2 177.18(10)
N2 C5 C10 C9 177.79(11)
C6 C5 C10 C9 -0.62(19)
N2 C5 C10 S2 -0.68(14)
C6 C5 C10 S2 -179.10(10)
C4 S2 C10 C9 -177.49(12)
C4 S2 C10 C5 0.88(10)

loop_
_cod_related_entry_id
_cod_related_entry_database
_cod_related_entry_code
1 ChemSpider 30660153
